data_7034117
loop_
_publ_author_name
'Wright, Luka A.'
'Hope, Eric G.'
'Solan, Gregory A.'
'Cross, Warren B.'
'Singh, Kuldip'

_publ_section_title
;
 O,N,N-Pincer ligand effects on oxidatively induced carbon-chlorine
 coupling reactions at palladium.
;
_journal_issue 13
_journal_name_full 'Dalton transactions (Cambridge, England : 2003)'
_journal_page_first 6040
_journal_page_last 6051
_journal_paper_doi 10.1039/c5dt00062a
_journal_volume 44
_journal_year 2015
_chemical_formula_moiety 'C25 H28 N2 O3 Pd, 1.5 C H Cl3'
_chemical_formula_sum 'C26.5 H29.5 Cl4.5 N2 O3 Pd'
_chemical_formula_weight 689.95
_chemical_name_systematic
; 
 ? 
;
_space_group_IT_number 14
_symmetry_cell_setting monoclinic
_symmetry_space_group_name_Hall '-P 2ybc'
_symmetry_space_group_name_H-M 'P 1 21/c 1'
_atom_sites_solution_hydrogens geom
_atom_sites_solution_primary direct
_atom_sites_solution_secondary difmap
_audit_creation_method SHELXL-97
_audit_update_record
;
2015-02-09 deposited with the CCDC.
2015-02-18 downloaded from the CCDC.
;
_cell_angle_alpha 90.00
_cell_angle_beta 109.643(5)
_cell_angle_gamma 90.00
_cell_formula_units_Z 4
_cell_length_a 16.155(4)
_cell_length_b 13.910(3)
_cell_length_c 13.360(3)
_cell_measurement_reflns_used 681
_cell_measurement_temperature 150(2)
_cell_measurement_theta_max 23.568
_cell_measurement_theta_min 2.929
_cell_volume 2827.5(11)
_computing_cell_refinement 'Bruker SMART'
_computing_data_collection 'Bruker SMART'
_computing_data_reduction 'Bruker SHELXTL'
_computing_molecular_graphics 'Bruker SHELXTL'
_computing_publication_material 'Bruker SHELXTL'
_computing_structure_refinement 'SHELXL-97 (Sheldrick, 1997)'
_computing_structure_solution 'SHELXS-97 (Sheldrick, 1990)'
_diffrn_ambient_temperature 150(2)
_diffrn_measured_fraction_theta_full 0.999
_diffrn_measured_fraction_theta_max 0.999
_diffrn_measurement_device_type 'Bruker Apex 2000 CCD area detector'
_diffrn_measurement_method 'phi and omega scans'
_diffrn_radiation_monochromator graphite
_diffrn_radiation_source 'fine-focus sealed tube'
_diffrn_radiation_type MoK\a
_diffrn_radiation_wavelength 0.71073
_diffrn_reflns_av_R_equivalents 0.1884
_diffrn_reflns_av_sigmaI/netI 0.3022
_diffrn_reflns_limit_h_max 19
_diffrn_reflns_limit_h_min -19
_diffrn_reflns_limit_k_max 17
_diffrn_reflns_limit_k_min -17
_diffrn_reflns_limit_l_max 16
_diffrn_reflns_limit_l_min -16
_diffrn_reflns_number 22017
_diffrn_reflns_theta_full 26.00
_diffrn_reflns_theta_max 26.00
_diffrn_reflns_theta_min 1.98
_exptl_absorpt_coefficient_mu 1.113
_exptl_absorpt_correction_T_max 0.831
_exptl_absorpt_correction_T_min 0.589
_exptl_absorpt_correction_type empirical
_exptl_absorpt_process_details
;
absorption correction based on 2191 reflections(SADABS);Rint 0.0830 before
correction and 0.0505 after.
;
_exptl_crystal_colour yellow
_exptl_crystal_density_diffrn 1.621
_exptl_crystal_density_method 'not measured'
_exptl_crystal_description plate
_exptl_crystal_F_000 1396
_exptl_crystal_size_max 0.23
_exptl_crystal_size_mid 0.15
_exptl_crystal_size_min 0.04
_platon_squeeze_details
;
Disordered CHCl3 was omitted using the SQUEEZE option of PLATON.The solvent
accessible voids are 864.5 \%A3 with an estimated 385e/cell to be added.Six solvent 
CHCl3 molecules/unit cell accounting for 348e were included in the formula, FWt, 
(000) and density calculations. PLATON Reference: Spek, A.L. (1990),
Acta Cryst. A46, C-34.   
;
_refine_diff_density_max 0.419
_refine_diff_density_min -0.610
_refine_diff_density_rms 0.112
_refine_ls_extinction_method none
_refine_ls_goodness_of_fit_ref 0.725
_refine_ls_hydrogen_treatment constr
_refine_ls_matrix_type full
_refine_ls_number_parameters 285
_refine_ls_number_reflns 5551
_refine_ls_number_restraints 277
_refine_ls_restrained_S_all 0.714
_refine_ls_R_factor_all 0.1940
_refine_ls_R_factor_gt 0.0695
_refine_ls_shift/su_max 0.000
_refine_ls_shift/su_mean 0.000
_refine_ls_structure_factor_coef Fsqd
_refine_ls_weighting_details 'calc w=1/[\s^2^(Fo^2^)+(0.0673P)^2^+0.0000P] where P=(Fo^2^+2Fc^2^)/3'
_refine_ls_weighting_scheme calc
_refine_ls_wR_factor_gt 0.1575
_refine_ls_wR_factor_ref 0.1815
_reflns_number_gt 1647
_reflns_number_total 5551
_reflns_threshold_expression >2sigma(I)
_cod_data_source_file c5dt00062a1.cif
_cod_data_source_block 13083
_cod_depositor_comments
;
The following automatic conversions were performed:

'_symmetry_cell_setting' value 'Monoclinic' changed to 'monoclinic'
according to
/usr/data/users/saulius/crontab/automatic-downloads/rss-feeds/RSC/lib/dictionaries/cif_core.dic
dictionary named 'cif_core.dic' version 2.4.2 from 2011-04-26.

Automatic conversion script
Id: cif_fix_values 3008 2015-01-20 13:52:24Z robertas 

 Adding full bibliography for 7034115--7034122.cif.
;
_cod_original_sg_symbol_H-M P2(1)/c
_cod_original_formula_sum 'C26.50 H29.50 Cl4.50 N2 O3 Pd'
_cod_database_code 7034117

loop_
_symmetry_equiv_pos_as_xyz
'x, y, z'
'-x, y+1/2, -z+1/2'
'-x, -y, -z'
'x, -y-1/2, z-1/2'

loop_
_atom_site_label
_atom_site_type_symbol
_atom_site_fract_x
_atom_site_fract_y
_atom_site_fract_z
_atom_site_U_iso_or_equiv
_atom_site_adp_type
_atom_site_occupancy
_atom_site_symmetry_multiplicity
_atom_site_calc_flag
_atom_site_refinement_flags
Pd1 Pd 0.37235(5) 0.29743(5) 0.77660(6) 0.0591(3) Uani 1 1 d U
O1 O 0.4785(4) 0.3146(4) 0.8996(5) 0.0658(17) Uani 1 1 d U
O2 O 0.3287(4) 0.4218(4) 0.8168(5) 0.0636(17) Uani 1 1 d U
O3 O 0.2423(4) 0.4652(5) 0.6570(6) 0.089(2) Uani 1 1 d U
N1 N 0.2626(4) 0.2696(5) 0.6463(5) 0.0582(18) Uani 1 1 d U
H1 H 0.2376 0.3280 0.6177 0.070 Uiso 1 1 calc R
N2 N 0.4138(5) 0.1774(5) 0.7288(6) 0.0602(19) Uani 1 1 d U
C1 C 0.1999(6) 0.2182(8) 0.6867(7) 0.069(3) Uani 1 1 d U
C2 C 0.1221(6) 0.2723(8) 0.6792(8) 0.084(3) Uani 1 1 d U
H2 H 0.1124 0.3350 0.6493 0.101 Uiso 1 1 calc R
C3 C 0.0625(7) 0.2282(8) 0.7176(9) 0.092(3) Uani 1 1 d U
H3 H 0.0107 0.2622 0.7145 0.111 Uiso 1 1 calc R
C4 C 0.0747(7) 0.1358(9) 0.7608(9) 0.091(3) Uani 1 1 d U
C5 C 0.1489(7) 0.0844(8) 0.7624(9) 0.097(4) Uani 1 1 d U
H5 H 0.1574 0.0203 0.7885 0.117 Uiso 1 1 calc R
C6 C 0.2093(7) 0.1267(7) 0.7261(9) 0.084(3) Uani 1 1 d U
H6 H 0.2600 0.0912 0.7282 0.101 Uiso 1 1 calc R
C7 C 0.2956(6) 0.2222(7) 0.5691(8) 0.068(2) Uani 1 1 d U
C8 C 0.2192(6) 0.1729(7) 0.4858(7) 0.085(3) Uani 1 1 d U
H8A H 0.1939 0.1242 0.5200 0.128 Uiso 1 1 calc R
H8B H 0.2402 0.1421 0.4328 0.128 Uiso 1 1 calc R
H8C H 0.1742 0.2207 0.4507 0.128 Uiso 1 1 calc R
C9 C 0.3330(6) 0.3049(6) 0.5183(6) 0.072(3) Uani 1 1 d U
H9A H 0.2862 0.3511 0.4843 0.109 Uiso 1 1 calc R
H9B H 0.3559 0.2782 0.4650 0.109 Uiso 1 1 calc R
H9C H 0.3805 0.3375 0.5737 0.109 Uiso 1 1 calc R
C10 C 0.3692(6) 0.1566(6) 0.6271(8) 0.060(2) Uani 1 1 d U
C11 C 0.3956(6) 0.0795(7) 0.5836(9) 0.076(3) Uani 1 1 d U
H11 H 0.3640 0.0616 0.5123 0.091 Uiso 1 1 calc R
C12 C 0.4682(7) 0.0267(8) 0.6424(9) 0.080(3) Uani 1 1 d U
H12 H 0.4880 -0.0251 0.6099 0.095 Uiso 1 1 calc R
C13 C 0.5100(7) 0.0471(7) 0.7421(9) 0.071(3) Uani 1 1 d U
H13 H 0.5594 0.0097 0.7814 0.085 Uiso 1 1 calc R
C14 C 0.4822(6) 0.1250(7) 0.7928(8) 0.064(2) Uani 1 1 d U
C15 C 0.5242(6) 0.1523(7) 0.9046(8) 0.064(2) Uani 1 1 d U
C16 C 0.5203(6) 0.2390(7) 0.9521(9) 0.067(3) Uani 1 1 d U
C17 C 0.5624(7) 0.2490(8) 1.0581(9) 0.091(3) Uani 1 1 d U
H17 H 0.5612 0.3098 1.0901 0.109 Uiso 1 1 calc R
C18 C 0.6072(7) 0.1733(8) 1.1218(10) 0.107(4) Uani 1 1 d U
H18 H 0.6348 0.1849 1.1956 0.129 Uiso 1 1 calc R
C19 C 0.6136(7) 0.0846(8) 1.0845(9) 0.101(4) Uani 1 1 d U
H19 H 0.6435 0.0328 1.1283 0.121 Uiso 1 1 calc R
C20 C 0.5701(6) 0.0765(7) 0.9706(9) 0.086(3) Uani 1 1 d U
H20 H 0.5726 0.0163 0.9382 0.103 Uiso 1 1 calc R
C21 C 0.0069(8) 0.0894(10) 0.8031(10) 0.121(4) Uani 1 1 d DU
H21 H -0.0484 0.1270 0.7705 0.145 Uiso 1 1 calc R
C22 C -0.0141(9) -0.0065(9) 0.7645(13) 0.177(6) Uani 1 1 d U
H22A H -0.0129 -0.0107 0.6917 0.265 Uiso 1 1 calc R
H22B H -0.0729 -0.0233 0.7649 0.265 Uiso 1 1 calc R
H22C H 0.0292 -0.0511 0.8103 0.265 Uiso 1 1 calc R
C23 C 0.0332(9) 0.1078(13) 0.9204(10) 0.203(7) Uani 1 1 d DU
H23A H 0.0122 0.0550 0.9542 0.304 Uiso 1 1 calc R
H23B H 0.0072 0.1684 0.9326 0.304 Uiso 1 1 calc R
H23C H 0.0974 0.1119 0.9509 0.304 Uiso 1 1 calc R
C24 C 0.2767(7) 0.4798(7) 0.7545(10) 0.067(3) Uani 1 1 d U
C25 C 0.2577(6) 0.5726(7) 0.8031(8) 0.090(3) Uani 1 1 d U
H25A H 0.3077 0.6164 0.8165 0.135 Uiso 1 1 calc R
H25B H 0.2483 0.5581 0.8703 0.135 Uiso 1 1 calc R
H25C H 0.2049 0.6028 0.7540 0.135 Uiso 1 1 calc R

loop_
_atom_site_aniso_label
_atom_site_aniso_U_11
_atom_site_aniso_U_22
_atom_site_aniso_U_33
_atom_site_aniso_U_23
_atom_site_aniso_U_13
_atom_site_aniso_U_12
Pd1 0.0534(5) 0.0543(5) 0.0683(5) -0.0023(5) 0.0189(4) -0.0007(5)
O1 0.065(4) 0.049(4) 0.073(4) -0.003(3) 0.009(3) -0.008(3)
O2 0.064(4) 0.053(4) 0.076(4) 0.000(3) 0.028(3) 0.002(3)
O3 0.081(5) 0.084(5) 0.087(5) -0.003(4) 0.010(4) 0.025(4)
N1 0.050(4) 0.055(5) 0.060(4) 0.003(3) 0.007(3) 0.011(3)
N2 0.052(5) 0.045(5) 0.082(5) 0.001(4) 0.020(4) 0.006(3)
C1 0.052(5) 0.086(7) 0.065(6) 0.001(5) 0.017(5) -0.002(5)
C2 0.065(6) 0.097(8) 0.091(8) 0.009(6) 0.027(6) 0.015(5)
C3 0.058(7) 0.105(8) 0.113(9) 0.000(7) 0.029(6) 0.003(6)
C4 0.062(7) 0.105(8) 0.096(8) 0.013(7) 0.013(6) -0.021(6)
C5 0.073(8) 0.085(8) 0.130(10) 0.011(7) 0.030(7) -0.018(5)
C6 0.058(7) 0.069(7) 0.125(9) 0.011(6) 0.030(6) -0.006(5)
C7 0.057(6) 0.075(7) 0.074(6) -0.017(5) 0.027(4) 0.000(4)
C8 0.082(7) 0.094(8) 0.065(7) -0.019(5) 0.007(5) 0.010(5)
C9 0.087(7) 0.075(6) 0.056(6) 0.016(5) 0.024(5) 0.022(5)
C10 0.063(6) 0.051(5) 0.070(6) -0.009(4) 0.031(4) 0.000(4)
C11 0.072(7) 0.072(7) 0.093(7) -0.012(5) 0.041(6) -0.002(5)
C12 0.079(8) 0.081(8) 0.096(8) -0.004(6) 0.051(7) 0.010(6)
C13 0.060(7) 0.064(6) 0.100(7) 0.000(5) 0.040(6) 0.006(5)
C14 0.059(6) 0.060(6) 0.082(5) 0.007(4) 0.036(5) 0.002(5)
C15 0.066(7) 0.052(5) 0.072(5) 0.012(4) 0.018(5) 0.004(5)
C16 0.049(6) 0.053(5) 0.083(6) 0.000(5) 0.000(5) 0.003(5)
C17 0.080(8) 0.080(7) 0.085(7) -0.017(5) -0.009(6) -0.002(6)
C18 0.086(8) 0.099(9) 0.096(8) -0.021(6) -0.022(6) 0.007(7)
C19 0.102(9) 0.077(7) 0.094(7) -0.001(6) -0.006(7) -0.003(7)
C20 0.070(7) 0.066(6) 0.107(7) 0.005(5) 0.012(6) 0.013(6)
C21 0.081(9) 0.151(10) 0.139(9) 0.000(9) 0.050(8) -0.021(8)
C22 0.137(13) 0.112(10) 0.320(17) 0.025(11) 0.129(13) -0.034(9)
C23 0.171(15) 0.319(19) 0.128(10) 0.061(11) 0.063(12) -0.055(15)
C24 0.061(7) 0.051(6) 0.088(7) -0.006(6) 0.023(6) -0.001(5)
C25 0.069(7) 0.084(7) 0.108(9) -0.017(6) 0.016(7) 0.031(6)

loop_
_atom_type_symbol
_atom_type_description
_atom_type_scat_dispersion_real
_atom_type_scat_dispersion_imag
_atom_type_scat_source
C C 0.0033 0.0016 'International Tables Vol C Tables 4.2.6.8 and 6.1.1.4'
H H 0.0000 0.0000 'International Tables Vol C Tables 4.2.6.8 and 6.1.1.4'
N N 0.0061 0.0033 'International Tables Vol C Tables 4.2.6.8 and 6.1.1.4'
O O 0.0106 0.0060 'International Tables Vol C Tables 4.2.6.8 and 6.1.1.4'
Pd Pd -0.9988 1.0072 'International Tables Vol C Tables 4.2.6.8 and 6.1.1.4'
Cl Cl 0.1484 0.1585 'International Tables Vol C Tables 4.2.6.8 and 6.1.1.4'

loop_
_geom_angle_atom_site_label_1
_geom_angle_atom_site_label_2
_geom_angle_atom_site_label_3
_geom_angle
O1 Pd1 N2 94.5(3)
O1 Pd1 O2 87.6(2)
N2 Pd1 O2 176.8(3)
O1 Pd1 N1 176.1(3)
N2 Pd1 N1 81.8(3)
O2 Pd1 N1 96.2(3)
C16 O1 Pd1 120.0(6)
C24 O2 Pd1 126.3(7)
C7 N1 C1 119.6(7)
C7 N1 Pd1 105.4(5)
C1 N1 Pd1 106.4(5)
C7 N1 H1 108.3
C1 N1 H1 108.3
Pd1 N1 H1 108.3
C10 N2 C14 124.7(8)
C10 N2 Pd1 112.6(6)
C14 N2 Pd1 122.6(7)
C6 C1 C2 119.7(10)
C6 C1 N1 126.1(9)
C2 C1 N1 114.2(9)
C3 C2 C1 116.4(10)
C3 C2 H2 121.8
C1 C2 H2 121.8
C2 C3 C4 123.1(11)
C2 C3 H3 118.5
C4 C3 H3 118.5
C5 C4 C3 118.8(11)
C5 C4 C21 119.8(12)
C3 C4 C21 121.5(12)
C6 C5 C4 119.3(11)
C6 C5 H5 120.4
C4 C5 H5 120.4
C5 C6 C1 122.8(11)
C5 C6 H6 118.6
C1 C6 H6 118.6
N1 C7 C10 108.9(8)
N1 C7 C8 108.7(7)
C10 C7 C8 114.4(8)
N1 C7 C9 105.1(7)
C10 C7 C9 108.7(7)
C8 C7 C9 110.7(8)
C7 C8 H8A 109.5
C7 C8 H8B 109.5
H8A C8 H8B 109.5
C7 C8 H8C 109.5
H8A C8 H8C 109.5
H8B C8 H8C 109.5
C7 C9 H9A 109.5
C7 C9 H9B 109.5
H9A C9 H9B 109.5
C7 C9 H9C 109.5
H9A C9 H9C 109.5
H9B C9 H9C 109.5
N2 C10 C11 117.9(9)
N2 C10 C7 117.2(8)
C11 C10 C7 124.8(10)
C10 C11 C12 120.3(11)
C10 C11 H11 119.8
C12 C11 H11 119.8
C13 C12 C11 120.9(11)
C13 C12 H12 119.6
C11 C12 H12 119.6
C12 C13 C14 120.8(11)
C12 C13 H13 119.6
C14 C13 H13 119.6
N2 C14 C13 115.3(10)
N2 C14 C15 120.1(9)
C13 C14 C15 124.6(10)
C16 C15 C20 117.5(10)
C16 C15 C14 128.4(9)
C20 C15 C14 114.1(9)
O1 C16 C17 117.5(10)
O1 C16 C15 123.3(10)
C17 C16 C15 119.2(10)
C16 C17 C18 122.3(11)
C16 C17 H17 118.9
C18 C17 H17 118.9
C19 C18 C17 123.8(11)
C19 C18 H18 118.1
C17 C18 H18 118.1
C18 C19 C20 112.8(11)
C18 C19 H19 123.6
C20 C19 H19 123.6
C15 C20 C19 124.4(10)
C15 C20 H20 117.8
C19 C20 H20 117.8
C22 C21 C23 119.1(15)
C22 C21 C4 111.9(12)
C23 C21 C4 109.0(10)
C22 C21 H21 105.2
C23 C21 H21 105.2
C4 C21 H21 105.2
C21 C22 H22A 109.5
C21 C22 H22B 109.5
H22A C22 H22B 109.5
C21 C22 H22C 109.5
H22A C22 H22C 109.5
H22B C22 H22C 109.5
C21 C23 H23A 109.5
C21 C23 H23B 109.5
H23A C23 H23B 109.5
C21 C23 H23C 109.5
H23A C23 H23C 109.5
H23B C23 H23C 109.5
O3 C24 O2 123.4(10)
O3 C24 C25 120.0(10)
O2 C24 C25 116.5(10)
C24 C25 H25A 109.5
C24 C25 H25B 109.5
H25A C25 H25B 109.5
C24 C25 H25C 109.5
H25A C25 H25C 109.5
H25B C25 H25C 109.5

loop_
_geom_bond_atom_site_label_1
_geom_bond_atom_site_label_2
_geom_bond_distance
Pd1 O1 1.951(6)
Pd1 N2 1.983(7)
Pd1 O2 2.008(6)
Pd1 N1 2.061(6)
O1 C16 1.317(10)
O2 C24 1.257(10)
O3 C24 1.249(10)
N1 C7 1.467(10)
N1 C1 1.482(10)
N1 H1 0.9300
N2 C10 1.337(10)
N2 C14 1.360(10)
C1 C6 1.366(12)
C1 C2 1.440(12)
C2 C3 1.378(13)
C2 H2 0.9500
C3 C4 1.395(14)
C3 H3 0.9500
C4 C5 1.391(13)
C4 C21 1.534(14)
C5 C6 1.360(12)
C5 H5 0.9500
C6 H6 0.9500
C7 C10 1.493(12)
C7 C8 1.519(11)
C7 C9 1.557(11)
C8 H8A 0.9800
C8 H8B 0.9800
C8 H8C 0.9800
C9 H9A 0.9800
C9 H9B 0.9800
C9 H9C 0.9800
C10 C11 1.355(11)
C11 C12 1.384(12)
C11 H11 0.9500
C12 C13 1.306(12)
C12 H12 0.9500
C13 C14 1.428(11)
C13 H13 0.9500
C14 C15 1.467(12)
C15 C16 1.374(12)
C15 C20 1.415(12)
C16 C17 1.356(12)
C17 C18 1.394(13)
C17 H17 0.9500
C18 C19 1.347(13)
C18 H18 0.9500
C19 C20 1.450(13)
C19 H19 0.9500
C20 H20 0.9500
C21 C22 1.428(15)
C21 C23 1.501(8)
C21 H21 1.0000
C22 H22A 0.9800
C22 H22B 0.9800
C22 H22C 0.9800
C23 H23A 0.9800
C23 H23B 0.9800
C23 H23C 0.9800
C24 C25 1.522(12)
C25 H25A 0.9800
C25 H25B 0.9800
C25 H25C 0.9800

loop_
_geom_hbond_atom_site_label_D
_geom_hbond_atom_site_label_H
_geom_hbond_atom_site_label_A
_geom_hbond_distance_DH
_geom_hbond_distance_HA
_geom_hbond_distance_DA
_geom_hbond_angle_DHA
N1 H1 O3 0.93 1.97 2.750(9) 139.7

loop_
_geom_torsion_atom_site_label_1
_geom_torsion_atom_site_label_2
_geom_torsion_atom_site_label_3
_geom_torsion_atom_site_label_4
_geom_torsion
N2 Pd1 O1 C16 -35.0(7)
O2 Pd1 O1 C16 147.4(7)
O1 Pd1 O2 C24 151.5(8)
N1 Pd1 O2 C24 -29.5(8)
N2 Pd1 N1 C7 -32.1(5)
O2 Pd1 N1 C7 145.4(5)
N2 Pd1 N1 C1 95.9(6)
O2 Pd1 N1 C1 -86.6(6)
O1 Pd1 N2 C10 -161.5(6)
N1 Pd1 N2 C10 19.7(6)
O1 Pd1 N2 C14 16.4(7)
N1 Pd1 N2 C14 -162.4(7)
C7 N1 C1 C6 49.3(13)
Pd1 N1 C1 C6 -69.7(10)
C7 N1 C1 C2 -128.9(9)
Pd1 N1 C1 C2 112.0(7)
C6 C1 C2 C3 2.8(15)
N1 C1 C2 C3 -178.9(8)
C1 C2 C3 C4 -0.7(16)
C2 C3 C4 C5 -2.1(18)
C2 C3 C4 C21 179.8(10)
C3 C4 C5 C6 2.8(17)
C21 C4 C5 C6 -179.1(10)
C4 C5 C6 C1 -0.7(17)
C2 C1 C6 C5 -2.2(16)
N1 C1 C6 C5 179.7(9)
C1 N1 C7 C10 -81.5(9)
Pd1 N1 C7 C10 38.1(8)
C1 N1 C7 C8 43.7(11)
Pd1 N1 C7 C8 163.3(6)
C1 N1 C7 C9 162.2(7)
Pd1 N1 C7 C9 -78.2(7)
C14 N2 C10 C11 -2.2(13)
Pd1 N2 C10 C11 175.7(6)
C14 N2 C10 C7 179.8(8)
Pd1 N2 C10 C7 -2.3(10)
N1 C7 C10 N2 -25.3(11)
C8 C7 C10 N2 -147.1(8)
C9 C7 C10 N2 88.6(9)
N1 C7 C10 C11 156.8(8)
C8 C7 C10 C11 35.0(13)
C9 C7 C10 C11 -89.3(11)
N2 C10 C11 C12 -2.1(14)
C7 C10 C11 C12 175.8(9)
C10 C11 C12 C13 3.4(15)
C11 C12 C13 C14 -0.5(16)
C10 N2 C14 C13 4.8(12)
Pd1 N2 C14 C13 -172.9(6)
C10 N2 C14 C15 -177.6(8)
Pd1 N2 C14 C15 4.8(11)
C12 C13 C14 N2 -3.3(13)
C12 C13 C14 C15 179.2(9)
N2 C14 C15 C16 -18.2(15)
C13 C14 C15 C16 159.2(9)
N2 C14 C15 C20 158.0(8)
C13 C14 C15 C20 -24.6(13)
Pd1 O1 C16 C17 -148.0(8)
Pd1 O1 C16 C15 33.0(12)
C20 C15 C16 O1 -178.9(9)
C14 C15 C16 O1 -2.8(16)
C20 C15 C16 C17 2.1(15)
C14 C15 C16 C17 178.2(10)
O1 C16 C17 C18 178.7(10)
C15 C16 C17 C18 -2.2(17)
C16 C17 C18 C19 1(2)
C17 C18 C19 C20 1.0(18)
C16 C15 C20 C19 -0.5(16)
C14 C15 C20 C19 -177.2(9)
C18 C19 C20 C15 -1.0(17)
C5 C4 C21 C22 -45.9(17)
C3 C4 C21 C22 132.3(14)
C5 C4 C21 C23 87.9(15)
C3 C4 C21 C23 -94.0(15)
Pd1 O2 C24 O3 2.6(14)
Pd1 O2 C24 C25 -176.3(6)

loop_
_platon_squeeze_void_nr
_platon_squeeze_void_average_x
_platon_squeeze_void_average_y
_platon_squeeze_void_average_z
_platon_squeeze_void_volume
_platon_squeeze_void_count_electrons
_platon_squeeze_void_content
1 1.000 0.296 0.170 864 385 ' '
